data_2234811
loop_
_publ_author_name
'Mustafa, Ghulam'
'Akkurt, Mehmet'
'Da\(gdemir, Y\?ilmaz'
'Khan, Islam Ullah'

_publ_section_title
;
 Butyl 4-(4-methylbenzenesulfonamido)benzoate
;
_journal_coeditor_code SU2404
_journal_issue 5
_journal_name_full 'Acta Crystallographica Section E'
_journal_page_first o1541
_journal_paper_doi 10.1107/S1600536812015413
_journal_volume 68
_journal_year 2012
_chemical_formula_iupac 'C18 H21 N O4 S'
_chemical_formula_moiety 'C18 H21 N O4 S'
_chemical_formula_sum 'C18 H21 N O4 S'
_chemical_formula_weight 347.43
_chemical_name_systematic
;
Butyl 4-(4-methylbenzenesulfonamido)benzoate
;
_space_group_IT_number 14
_symmetry_cell_setting monoclinic
_symmetry_space_group_name_Hall '-P 2ybc'
_symmetry_space_group_name_H-M 'P 1 21/c 1'
_atom_sites_solution_hydrogens geom
_atom_sites_solution_primary direct
_atom_sites_solution_secondary difmap
_cell_angle_alpha 90
_cell_angle_beta 91.001(3)
_cell_angle_gamma 90
_cell_formula_units_Z 4
_cell_length_a 17.8216(13)
_cell_length_b 8.2702(6)
_cell_length_c 11.9282(8)
_cell_measurement_reflns_used 2942
_cell_measurement_temperature 296(2)
_cell_measurement_theta_max 21.53
_cell_measurement_theta_min 2.72
_cell_volume 1757.8(2)
_computing_cell_refinement 'SAINT (Bruker, 2007)'
_computing_data_collection 'APEX2 (Bruker, 2007)'
_computing_data_reduction 'SAINT (Bruker, 2007)'
_computing_molecular_graphics 'ORTEP-3 for Windows (Farrugia, 1997) and PLATON (Spek, 2009)'
_computing_publication_material 'WinGX (Farrugia, 1999) and PLATON (Spek, 2009)'
_computing_structure_refinement 'SHELXL97 (Sheldrick, 2008)'
_computing_structure_solution 'SHELXS97 (Sheldrick, 2008)'
_diffrn_ambient_temperature 296(2)
_diffrn_measured_fraction_theta_full 0.985
_diffrn_measured_fraction_theta_max 0.985
_diffrn_measurement_device_type 'Bruker APEXII CCD'
_diffrn_measurement_method '\f and \w scans'
_diffrn_radiation_monochromator graphite
_diffrn_radiation_source 'sealed tube'
_diffrn_radiation_type MoK\a
_diffrn_radiation_wavelength 0.71073
_diffrn_reflns_av_R_equivalents 0.0375
_diffrn_reflns_av_sigmaI/netI 0.0405
_diffrn_reflns_limit_h_max 22
_diffrn_reflns_limit_h_min -21
_diffrn_reflns_limit_k_max 10
_diffrn_reflns_limit_k_min -10
_diffrn_reflns_limit_l_max 14
_diffrn_reflns_limit_l_min -11
_diffrn_reflns_number 13164
_diffrn_reflns_reduction_process
;
;
_diffrn_reflns_theta_full 26.41
_diffrn_reflns_theta_max 26.41
_diffrn_reflns_theta_min 3.00
_diffrn_standards_number 0
_exptl_absorpt_coefficient_mu 0.205
_exptl_absorpt_correction_type none
_exptl_crystal_colour 'light yellow'
_exptl_crystal_density_diffrn 1.313
_exptl_crystal_density_method 'Not Measured'
_exptl_crystal_description 'long block'
_exptl_crystal_F_000 736
_exptl_crystal_size_max 0.33
_exptl_crystal_size_mid 0.25
_exptl_crystal_size_min 0.21
_refine_diff_density_max 0.468
_refine_diff_density_min -0.393
_refine_ls_extinction_method none
_refine_ls_goodness_of_fit_ref 1.046
_refine_ls_hydrogen_treatment constr
_refine_ls_matrix_type full
_refine_ls_number_parameters 224
_refine_ls_number_reflns 3557
_refine_ls_number_restraints 0
_refine_ls_restrained_S_all 1.046
_refine_ls_R_factor_all 0.1064
_refine_ls_R_factor_gt 0.0718
_refine_ls_shift/su_max 0.000
_refine_ls_shift/su_mean 0.000
_refine_ls_structure_factor_coef Fsqd
_refine_ls_weighting_details 'calc w=1/[\s^2^(Fo^2^)+(0.1157P)^2^+0.8149P] where P=(Fo^2^+2Fc^2^)/3'
_refine_ls_weighting_scheme calc
_refine_ls_wR_factor_gt 0.1948
_refine_ls_wR_factor_ref 0.2182
_reflns_number_gt 2287
_reflns_number_total 3557
_reflns_threshold_expression I>2\s(I)
_cod_data_source_file su2404.cif
_cod_data_source_block I
_cod_original_sg_symbol_H-M 'P 21/c'
_cod_database_code 2234811

loop_
_symmetry_equiv_pos_site_id
_symmetry_equiv_pos_as_xyz
1 x,y,z
2 -x,1/2+y,1/2-z
3 -x,-y,-z
4 x,1/2-y,1/2+z

loop_
_atom_site_aniso_label
_atom_site_aniso_U_11
_atom_site_aniso_U_22
_atom_site_aniso_U_33
_atom_site_aniso_U_12
_atom_site_aniso_U_13
_atom_site_aniso_U_23
S1 0.0664(6) 0.0498(5) 0.0523(5) -0.0032(4) 0.0105(4) 0.0025(4)
O1 0.0839(17) 0.0506(15) 0.0674(15) -0.0016(13) 0.0124(13) 0.0131(12)
O2 0.0923(19) 0.0690(17) 0.0512(13) -0.0142(14) 0.0126(13) -0.0087(12)
O3 0.102(2) 0.0505(16) 0.0821(18) -0.0024(14) 0.0267(16) -0.0034(14)
O4 0.0831(18) 0.0614(17) 0.0760(17) -0.0054(13) 0.0292(15) 0.0018(13)
N1 0.0649(18) 0.0483(16) 0.0727(19) -0.0003(14) 0.0159(15) 0.0005(14)
C1 0.079(3) 0.122(4) 0.096(3) -0.023(3) -0.016(3) 0.043(3)
C2 0.065(2) 0.071(3) 0.064(2) -0.010(2) 0.0044(18) 0.026(2)
C3 0.069(3) 0.069(3) 0.080(3) 0.014(2) 0.014(2) 0.013(2)
C4 0.073(2) 0.056(2) 0.057(2) 0.0118(18) 0.0151(18) -0.0002(17)
C5 0.0594(19) 0.0450(18) 0.0479(17) -0.0002(15) 0.0139(15) 0.0061(14)
C6 0.061(2) 0.060(2) 0.054(2) 0.0045(17) 0.0137(17) -0.0102(16)
C7 0.075(3) 0.073(3) 0.050(2) -0.005(2) 0.0067(19) -0.0060(18)
C8 0.0508(18) 0.0503(19) 0.0536(18) -0.0025(15) 0.0047(15) 0.0010(15)
C9 0.078(3) 0.054(2) 0.061(2) -0.0025(18) 0.0210(19) -0.0067(17)
C10 0.070(2) 0.052(2) 0.066(2) 0.0026(17) 0.0158(18) -0.0109(17)
C11 0.0501(18) 0.054(2) 0.0545(18) -0.0032(15) 0.0042(15) -0.0006(16)
C12 0.071(2) 0.061(2) 0.054(2) 0.0027(18) 0.0191(17) -0.0031(17)
C13 0.066(2) 0.050(2) 0.059(2) -0.0004(17) 0.0144(17) -0.0052(16)
C14 0.057(2) 0.054(2) 0.061(2) 0.0013(16) 0.0057(17) -0.0010(17)
C15 0.118(4) 0.074(3) 0.115(4) -0.012(3) 0.056(3) 0.015(3)
C16A 0.107(7) 0.237(12) 0.113(7) 0.056(6) 0.042(5) 0.048(6)
C17A 0.107(7) 0.237(12) 0.113(7) 0.056(6) 0.042(5) 0.048(6)
C18A 0.107(7) 0.237(12) 0.113(7) 0.056(6) 0.042(5) 0.048(6)
C17B 0.062(5) 0.104(5) 0.091(6) -0.005(3) 0.007(3) 0.015(4)
C18B 0.062(5) 0.104(5) 0.091(6) -0.005(3) 0.007(3) 0.015(4)
C16B 0.062(5) 0.104(5) 0.091(6) -0.005(3) 0.007(3) 0.015(4)

loop_
_atom_site_type_symbol
_atom_site_label
_atom_site_fract_x
_atom_site_fract_y
_atom_site_fract_z
_atom_site_U_iso_or_equiv
_atom_site_thermal_displace_type
_atom_site_calc_flag
_atom_site_refinement_flags
_atom_site_occupancy
_atom_site_disorder_assembly
_atom_site_disorder_group
S S1 0.17821(5) -0.16383(11) 0.79992(7) 0.0561(3) Uani d . 1.000 . .
O O1 0.19456(16) -0.3261(3) 0.8276(2) 0.0672(9) Uani d . 1.000 . .
O O2 0.16764(16) -0.0474(3) 0.88556(19) 0.0707(10) Uani d . 1.000 . .
O O3 0.30722(17) 0.6342(3) 0.5914(2) 0.0779(10) Uani d . 1.000 . .
O O4 0.36618(16) 0.5025(3) 0.4580(2) 0.0732(10) Uani d . 1.000 A .
N N1 0.24647(17) -0.1059(4) 0.7206(2) 0.0618(10) Uani d . 1.000 . .
C C1 -0.0991(3) -0.1840(7) 0.5042(4) 0.0992(19) Uani d . 1.000 . .
C C2 -0.0300(2) -0.1785(5) 0.5775(3) 0.0666(14) Uani d . 1.000 . .
C C3 -0.0269(2) -0.0810(5) 0.6726(4) 0.0725(17) Uani d . 1.000 . .
C C4 0.0361(2) -0.0747(5) 0.7391(3) 0.0618(12) Uani d . 1.000 . .
C C5 0.09731(19) -0.1661(4) 0.7132(3) 0.0506(10) Uani d . 1.000 . .
C C6 0.0964(2) -0.2636(4) 0.6183(3) 0.0582(12) Uani d . 1.000 . .
C C7 0.0334(2) -0.2668(5) 0.5514(3) 0.0659(16) Uani d . 1.000 . .
C C8 0.25941(18) 0.0499(4) 0.6752(3) 0.0515(11) Uani d . 1.000 . .
C C9 0.2412(2) 0.1907(4) 0.7308(3) 0.0641(14) Uani d . 1.000 . .
C C10 0.2598(2) 0.3388(4) 0.6868(3) 0.0625(12) Uani d . 1.000 . .
C C11 0.29879(18) 0.3488(4) 0.5867(3) 0.0528(11) Uani d . 1.000 . .
C C12 0.3148(2) 0.2070(5) 0.5310(3) 0.0618(12) Uani d . 1.000 . .
C C13 0.2953(2) 0.0585(4) 0.5737(3) 0.0582(12) Uani d . 1.000 . .
C C14 0.3224(2) 0.5084(4) 0.5476(3) 0.0573(12) Uani d . 1.000 . .
C C15 0.3938(3) 0.6546(6) 0.4172(5) 0.102(2) Uani d . 1.000 . .
C C16A 0.4688(9) 0.619(2) 0.3570(12) 0.152(5) Uani d P 0.536(16) A 2
C C17A 0.4608(8) 0.607(2) 0.2481(12) 0.152(5) Uani d P 0.536(16) A 2
C C18A 0.5254(9) 0.601(2) 0.1612(13) 0.152(5) Uani d P 0.536(16) A 2
C C17B 0.5053(7) 0.5832(16) 0.3103(10) 0.086(3) Uani d P 0.464(16) A 1
C C18B 0.5446(7) 0.5739(17) 0.2028(10) 0.086(3) Uani d P 0.464(16) A 1
C C16B 0.4245(7) 0.6307(15) 0.2980(10) 0.086(3) Uani d P 0.464(16) A 1
H H1B -0.10320 -0.28850 0.46960 0.1490 Uiso c R 1.000 . .
H H3 -0.06840 -0.01930 0.69120 0.0870 Uiso c R 1.000 . .
H H4 0.03750 -0.00810 0.80190 0.0740 Uiso c R 1.000 . .
H H1C -0.09590 -0.10240 0.44720 0.1490 Uiso c R 1.000 . .
H H1 0.27880 -0.17900 0.70400 0.0740 Uiso c R 1.000 . .
H H1A -0.14250 -0.16450 0.54880 0.1490 Uiso c R 1.000 . .
H H10 0.24620 0.43290 0.72400 0.0750 Uiso c R 1.000 . .
H H12 0.33930 0.21190 0.46280 0.0740 Uiso c R 1.000 . .
H H13 0.30630 -0.03550 0.53440 0.0700 Uiso c R 1.000 . .
H H15B 0.40420 0.72770 0.47910 0.1220 Uiso d RP 0.536(16) A 2
H H15D 0.35690 0.70440 0.36740 0.1220 Uiso d RP 0.536(16) A 2
H H16C 0.50410 0.70580 0.37400 0.1820 Uiso c RP 0.536(16) A 2
H H16D 0.49000 0.51960 0.38630 0.1820 Uiso c RP 0.536(16) A 2
H H17C 0.42890 0.69650 0.22530 0.1820 Uiso c RP 0.536(16) A 2
H H17D 0.43160 0.50960 0.23530 0.1820 Uiso c RP 0.536(16) A 2
H H18D 0.57300 0.60340 0.20010 0.2280 Uiso c RP 0.536(16) A 2
H H18E 0.52150 0.69330 0.11240 0.2280 Uiso c RP 0.536(16) A 2
H H18F 0.52130 0.50390 0.11780 0.2280 Uiso c RP 0.536(16) A 2
H H6 0.13810 -0.32570 0.60060 0.0700 Uiso c R 1.000 . .
H H7 0.03300 -0.32990 0.48680 0.0790 Uiso c R 1.000 . .
H H9 0.21610 0.18520 0.79840 0.0770 Uiso c R 1.000 . .
H H15A 0.43340 0.69440 0.46680 0.1220 Uiso c RP 0.464(16) A 1
H H15C 0.35360 0.73360 0.41540 0.1220 Uiso c RP 0.464(16) A 1
H H16A 0.39650 0.54670 0.25890 0.1030 Uiso c RP 0.464(16) A 1
H H16B 0.42000 0.73020 0.25530 0.1030 Uiso c RP 0.464(16) A 1
H H17A 0.53080 0.66120 0.35830 0.1030 Uiso c RP 0.464(16) A 1
H H17B 0.50830 0.47870 0.34710 0.1030 Uiso c RP 0.464(16) A 1
H H18A 0.50870 0.55730 0.14300 0.1280 Uiso c RP 0.464(16) A 1
H H18B 0.57940 0.48530 0.20490 0.1280 Uiso c RP 0.464(16) A 1
H H18C 0.57130 0.67290 0.19040 0.1280 Uiso c RP 0.464(16) A 1

loop_
_atom_type_symbol
_atom_type_description
_atom_type_scat_dispersion_real
_atom_type_scat_dispersion_imag
_atom_type_scat_source
C C 0.0033 0.0016 ' International Tables Vol C Tables 4.2.6.8 and 6.1.1.4'
H H 0.0000 0.0000 ' International Tables Vol C Tables 4.2.6.8 and 6.1.1.4'
N N 0.0061 0.0033 ' International Tables Vol C Tables 4.2.6.8 and 6.1.1.4'
O O 0.0106 0.0060 ' International Tables Vol C Tables 4.2.6.8 and 6.1.1.4'
S S 0.1246 0.1234 ' International Tables Vol C Tables 4.2.6.8 and 6.1.1.4'

loop_
_geom_angle_atom_site_label_1
_geom_angle_atom_site_label_2
_geom_angle_atom_site_label_3
_geom_angle
_geom_angle_publ_flag
O1 S1 O2 120.43(15) no
O1 S1 N1 105.23(17) no
O1 S1 C5 106.92(16) no
O2 S1 N1 109.21(16) no
O2 S1 C5 108.23(17) no
N1 S1 C5 105.94(15) no
C14 O4 C15 116.6(3) no
S1 N1 C8 128.2(3) no
C8 N1 H1 116.00 no
S1 N1 H1 116.00 no
C3 C2 C7 117.9(3) no
C1 C2 C7 121.2(4) no
C1 C2 C3 120.9(4) no
C2 C3 C4 121.1(4) no
C3 C4 C5 120.0(4) no
S1 C5 C6 118.9(3) no
S1 C5 C4 120.7(3) no
C4 C5 C6 120.5(3) no
C5 C6 C7 119.0(3) no
C2 C7 C6 121.6(3) no
N1 C8 C9 122.8(3) no
N1 C8 C13 117.6(3) no
C9 C8 C13 119.6(3) no
C8 C9 C10 120.5(3) no
C9 C10 C11 120.4(3) no
C12 C11 C14 123.4(3) no
C10 C11 C14 118.5(3) no
C10 C11 C12 118.2(3) no
C11 C12 C13 121.6(3) no
C8 C13 C12 119.6(3) no
O3 C14 C11 125.2(3) no
O3 C14 O4 121.4(3) no
O4 C14 C11 113.4(3) no
O4 C15 C16B 109.2(6) no
O4 C15 C16A 107.0(7) no
C15 C16A C17A 113.1(12) no
C15 C16B C17B 107.4(9) no
C16A C17A C18A 126.3(14) no
C16B C17B C18B 113.5(10) no
C2 C1 H1A 109.00 no
C2 C1 H1B 109.00 no
C2 C1 H1C 109.00 no
H1A C1 H1B 109.00 no
H1A C1 H1C 109.00 no
H1B C1 H1C 109.00 no
C2 C3 H3 120.00 no
C4 C3 H3 119.00 no
C3 C4 H4 120.00 no
C5 C4 H4 120.00 no
C5 C6 H6 120.00 no
C7 C6 H6 121.00 no
C2 C7 H7 119.00 no
C6 C7 H7 119.00 no
C8 C9 H9 120.00 no
C10 C9 H9 120.00 no
C9 C10 H10 120.00 no
C11 C10 H10 120.00 no
C11 C12 H12 119.00 no
C13 C12 H12 119.00 no
C8 C13 H13 120.00 no
C12 C13 H13 120.00 no
O4 C15 H15B 110.00 no
O4 C15 H15D 110.00 no
O4 C15 H15A 110.00 no
O4 C15 H15C 110.00 no
C16A C15 H15B 108.00 no
C16A C15 H15D 112.00 no
H15B C15 H15D 109.00 no
C16B C15 H15A 110.00 no
C16B C15 H15C 110.00 no
H15A C15 H15C 108.00 no
C15 C16A H16C 109.00 no
C15 C16A H16D 109.00 no
C17A C16A H16C 109.00 no
C17A C16A H16D 109.00 no
H16C C16A H16D 108.00 no
H16A C16B H16B 109.00 no
C15 C16B H16A 110.00 no
C15 C16B H16B 110.00 no
C17B C16B H16A 110.00 no
C17B C16B H16B 110.00 no
C18A C17A H17C 106.00 no
C18A C17A H17D 106.00 no
C16A C17A H17D 106.00 no
C16A C17A H17C 106.00 no
H17C C17A H17D 106.00 no
C16B C17B H17A 109.00 no
C16B C17B H17B 109.00 no
H17A C17B H17B 108.00 no
C18B C17B H17B 109.00 no
C18B C17B H17A 109.00 no
C17A C18A H18F 110.00 no
C17A C18A H18E 109.00 no
H18E C18A H18F 110.00 no
H18D C18A H18E 109.00 no
H18D C18A H18F 110.00 no
C17A C18A H18D 109.00 no
C17B C18B H18A 109.00 no
C17B C18B H18B 109.00 no
C17B C18B H18C 110.00 no
H18A C18B H18B 109.00 no
H18A C18B H18C 109.00 no
H18B C18B H18C 109.00 no

loop_
_geom_bond_atom_site_label_1
_geom_bond_atom_site_label_2
_geom_bond_distance
_geom_bond_publ_flag
S1 O1 1.411(3) no
S1 O2 1.419(3) no
S1 N1 1.626(3) no
S1 C5 1.760(4) no
O3 C14 1.197(4) no
O4 C14 1.335(4) no
O4 C15 1.439(6) no
N1 C8 1.418(5) no
N1 H1 0.8600 no
C1 C2 1.499(6) no
C2 C3 1.392(6) no
C2 C7 1.385(5) no
C3 C4 1.364(5) no
C4 C5 1.367(5) no
C5 C6 1.390(5) no
C6 C7 1.366(5) no
C8 C13 1.381(5) no
C8 C9 1.382(5) no
C9 C10 1.375(5) no
C10 C11 1.394(5) no
C11 C12 1.380(5) no
C11 C14 1.464(5) no
C12 C13 1.377(5) no
C15 C16B 1.545(13) no
C15 C16A 1.556(17) no
C16A C17A 1.31(2) no
C16B C17B 1.497(18) no
C17A C18A 1.56(2) no
C17B C18B 1.474(17) no
C1 H1A 0.9600 no
C1 H1B 0.9600 no
C1 H1C 0.9600 no
C3 H3 0.9300 no
C4 H4 0.9300 no
C6 H6 0.9300 no
C7 H7 0.9300 no
C9 H9 0.9300 no
C10 H10 0.9300 no
C12 H12 0.9300 no
C13 H13 0.9300 no
C15 H15B 0.9700 no
C15 H15D 0.9700 no
C15 H15A 0.9700 no
C15 H15C 0.9700 no
C16A H16C 0.9700 no
C16A H16D 0.9700 no
C16B H16B 0.9700 no
C16B H16A 0.9700 no
C17A H17D 0.9700 no
C17A H17C 0.9700 no
C17B H17A 0.9700 no
C17B H17B 0.9700 no
C18A H18E 0.9600 no
C18A H18F 0.9600 no
C18A H18D 0.9600 no
C18B H18A 0.9600 no
C18B H18B 0.9600 no
C18B H18C 0.9600 no

loop_
_geom_hbond_atom_site_label_D
_geom_hbond_atom_site_label_H
_geom_hbond_atom_site_label_A
_geom_hbond_site_symmetry_A
_geom_hbond_distance_DH
_geom_hbond_distance_HA
_geom_hbond_distance_DA
_geom_hbond_angle_DHA
_geom_hbond_publ_flag
N1 H1 O3 1_545 0.86 2.11 2.868(4) 146 yes
C4 H4 O2 . 0.93 2.53 2.908(4) 105 no
C9 H9 O2 . 0.93 2.36 3.015(4) 127 yes
C10 H10 O1 1_565 0.93 2.53 3.453(4) 173 yes
C1 H1C Cg1 3_556 0.96 2.76 3.639(6) 153 yes

loop_
_geom_torsion_atom_site_label_1
_geom_torsion_atom_site_label_2
_geom_torsion_atom_site_label_3
_geom_torsion_atom_site_label_4
_geom_torsion
_geom_torsion_publ_flag
O1 S1 N1 C8 -176.1(3) no
O2 S1 N1 C8 -45.5(3) no
C5 S1 N1 C8 70.9(3) no
O1 S1 C5 C4 126.3(3) no
O1 S1 C5 C6 -53.2(3) no
O2 S1 C5 C4 -4.8(4) no
O2 S1 C5 C6 175.7(3) no
N1 S1 C5 C4 -121.9(3) no
N1 S1 C5 C6 58.7(3) no
C15 O4 C14 O3 -0.1(5) no
C15 O4 C14 C11 -177.9(3) no
C14 O4 C15 C16A 153.3(6) no
S1 N1 C8 C9 33.7(5) no
S1 N1 C8 C13 -149.7(3) no
C1 C2 C3 C4 -179.5(4) no
C7 C2 C3 C4 -1.1(6) no
C1 C2 C7 C6 -179.4(4) no
C3 C2 C7 C6 2.2(6) no
C2 C3 C4 C5 -0.5(6) no
C3 C4 C5 S1 -178.3(3) no
C3 C4 C5 C6 1.1(6) no
S1 C5 C6 C7 179.4(3) no
C4 C5 C6 C7 -0.1(5) no
C5 C6 C7 C2 -1.6(6) no
N1 C8 C9 C10 175.3(3) no
C13 C8 C9 C10 -1.2(5) no
N1 C8 C13 C12 -174.5(3) no
C9 C8 C13 C12 2.2(5) no
C8 C9 C10 C11 -1.4(5) no
C9 C10 C11 C12 3.0(5) no
C9 C10 C11 C14 -175.4(3) no
C10 C11 C12 C13 -2.0(5) no
C14 C11 C12 C13 176.3(3) no
C10 C11 C14 O3 -4.6(5) no
C10 C11 C14 O4 173.1(3) no
C12 C11 C14 O3 177.1(4) no
C12 C11 C14 O4 -5.2(5) no
C11 C12 C13 C8 -0.6(5) no
O4 C15 C16A C17A 98.0(13) no
C15 C16A C17A C18A 169.1(13) no
